data_7706966
loop_
_publ_author_name
'Matveeva, Regina'
'Blasius, Clemens K.'
'Wadepohl, Hubert'
'Gade, Lutz H.'

_publ_section_title
;
 Reactivity of a T-shaped cobalt(I) pincer-complex.
;
_journal_issue 20
_journal_name_full 'Dalton transactions (Cambridge, England : 2003)'
_journal_page_first 6802
_journal_page_last 6810
_journal_paper_doi 10.1039/d1dt00277e
_journal_volume 50
_journal_year 2021
_chemical_absolute_configuration ad
_chemical_formula_moiety 'C23 H26 Co N3 O3'
_chemical_formula_sum 'C23 H26 Co N3 O3'
_chemical_formula_weight 451.40
_chemical_properties_physical 'air-sensitive, moisture-sensitive'
_space_group_crystal_system orthorhombic
_space_group_IT_number 19
_space_group_name_Hall 'P 2ac 2ab'
_space_group_name_H-M_alt 'P 21 21 21'
_atom_sites_solution_hydrogens geom
_atom_sites_solution_primary iterative
_atom_sites_solution_secondary difmap
_audit_block_code co_cbl30
_audit_creation_date 2019-12-19
_audit_creation_method
;
encif (version 1.111)

encifer (version_id = 270009.64)

Olex2 1.3
(compiled 2019.11.22 svn.r41b7951 for OlexSys, GUI svn.r6003)
;
_audit_update_record
;
2021-01-14 deposited with the CCDC.	2021-03-24 downloaded from the CCDC.
;
_cell_angle_alpha 90
_cell_angle_beta 90
_cell_angle_gamma 90
_cell_formula_units_Z 12
_cell_length_a 6.15132(13)
_cell_length_b 19.7189(3)
_cell_length_c 52.8650(9)
_cell_measurement_reflns_used 23265
_cell_measurement_temperature 120(1)
_cell_measurement_theta_max 67.5870
_cell_measurement_theta_min 3.3820
_cell_volume 6412.4(2)
_computing_cell_refinement 'CrysAlisPro 1.171.40.67a (Rigaku OD, 2019)'
_computing_data_collection 'CrysAlisPro 1.171.40.67a (Rigaku OD, 2019)'
_computing_data_reduction 'CrysAlisPro 1.171.40.67a (Rigaku OD, 2019)'
_computing_publication_material 'encif (Wadepohl, 2009-19); encifer (Allen et al., 2004)'
_computing_structure_refinement 'SHELXL 2018/3 (Sheldrick, 2015)'
_computing_structure_solution 'SUPERFLIP (Palatinus, 2007-2009)'
_diffrn_ambient_environment N~2~
_diffrn_ambient_temperature 120(1)
_diffrn_detector 'CCD plate'
_diffrn_detector_area_resol_mean 7.9621
_diffrn_detector_type Eos
_diffrn_measured_fraction_theta_full 1.000
_diffrn_measured_fraction_theta_max 0.989
_diffrn_measurement_details
;
List of Runs (angles in degrees, time in seconds):

  # Type    Start    End  Width  t~exp~   \w     \q     \k     \f   Frames
#--------------------------------------------------------------------------
  1  \w    -21.00  69.00   1.00    2.50    --    0.00  57.00-180.00   90
  2  \w    -26.00  72.00   1.00    2.50    --    0.00  38.00 -90.00   98
  3  \w    -26.00  72.00   1.00    2.50    --    0.00  38.00   0.00   98
  4  \w    -70.00  30.00   1.00    2.50    --    0.00 -77.00 -60.00  100
  5  \w    -33.00  12.00   1.00    2.50    --   14.00 108.00  48.13   45
  6  \w    -18.00  17.00   1.00    2.50    --   26.00 103.00  94.38   35
  7  \w    -10.00  17.00   1.00    7.50    --   34.00 104.00 -77.09   27
  8  \w     -2.00  24.00   1.00    7.50    --   38.00  96.00  25.93   26
  9  \w      5.00  32.00   1.00    7.50    --   42.00  90.00-129.42   27
 10  \w      5.00  32.00   1.00    7.50    --   42.00  90.00  60.30   27
 11  \w      6.00  33.00   1.00    7.50    --   42.00  88.00 140.52   27
 12  \w     12.00  38.00   1.00    7.50    --   46.00  84.00  78.04   26
 13  \w     12.00  38.00   1.00    7.50    --   46.00  84.00-163.79   26
 14  \w     18.00  45.00   1.00    7.50    --   50.00  80.00 -32.40   27
 15  \w     17.00  45.00   1.00    7.50    --   50.00  82.00-174.45   28
 16  \w     19.00  45.00   1.00    7.50    --   50.00  79.00 -49.40   26
 17  \w     24.00 124.00   1.00    7.50    --   54.00  77.00 -67.98  100
 18  \w     24.00 124.00   1.00    7.50    --   54.00  77.00  30.00  100
 19  \w     23.00 111.00   1.00    7.50    --   54.00-125.00-150.00   88
 20  \w      1.00  96.00   1.00    7.50    --   54.00 -99.00-120.00   95
 21  \w    -16.00  84.00   1.00    7.50    --   54.00 -77.00   0.00  100
 22  \w     24.00 124.00   1.00    7.50    --   54.00  77.00-160.24  100
 23  \w     24.00 124.00   1.00    7.50    --   54.00  77.00  60.00  100
 24  \w     24.00 124.00   1.00    7.50    --   54.00  77.00   0.00  100
 25  \w     28.00 128.00   1.00    7.50    --   58.00  77.00 -96.06  100
 26  \w     29.00 128.00   1.00    7.50    --   58.00  76.00  70.43   99
 27  \w     29.00 128.00   1.00    7.50    --   58.00  76.00 -99.98   99
 28  \w     29.00 128.00   1.00    7.50    --   58.00  76.00 115.75   99
 29  \w     30.00 127.00   1.00    7.50    --   58.00  73.00 136.14   97
 30  \w     32.00 127.00   1.00    7.50    --   58.00  70.00  15.77   95
 31  \w     29.00 128.00   1.00    7.50    --   58.00  75.00-164.37   99
 32  \w     32.00 127.00   1.00    7.50    --   58.00  70.00  97.34   95
 33  \w     33.00 132.00   1.00    7.50    --   62.00  76.00 139.32   99
 34  \w     35.00 131.00   1.00    7.50    --   62.00  71.00  59.58   96
 35  \w     33.00 132.00   1.00    7.50    --   62.00  75.00-167.74   99
 36  \w     36.00 136.00   1.00    7.50    --   66.00  77.00  65.06  100
 37  \w     37.00 136.00   1.00    7.50    --   66.00  75.00  91.73   99
 38  \w     36.00 136.00   1.00    7.50    --   66.00  77.00 106.20  100
 39  \w     39.00 135.00   1.00    7.50    --   66.00  71.00 -53.79   96
 40  \w     36.00 136.00   1.00    7.50    --   66.00  77.00  21.78  100
 41  \w     36.00 136.00   1.00    7.50    --   66.00  77.00-128.27  100
 42  \w     39.00 135.00   1.00    7.50    --   66.00  72.00 -77.76   96
 43  \w     37.00 136.00   1.00    7.50    --   66.00  76.00 133.12   99
 44  \w     37.00 136.00   1.00    7.50    --   66.00  75.00  -0.36   99
 45  \w     41.00 140.00   1.00    7.50    --   70.00  76.00  48.73   99
 46  \w     42.00 140.00   1.00    7.50    --   70.00  74.00 -33.22   98
 47  \w     42.00 102.00   1.00    7.50    --   70.00  74.00-177.60   60
 48  \w     40.00  66.00   1.00    7.50    --   70.00  77.00 152.25   26
 49  \w     42.00  75.00   1.00    7.50    --   70.00  75.00 -62.63   33
 50  \w     43.00 129.00   1.00    7.50    --   70.00  74.00 109.79   86
 51  \w     45.00  71.00   1.00    7.50    --   74.00  75.00-137.78   26
 52  \w     45.00  71.00   1.00    7.50    --   74.00  76.00-171.91   26
 53  \w     49.00 140.00   1.00    7.50    --   74.00  69.00 -11.74   91
 54  \w     44.00  70.00   1.00    7.50    --   74.00  77.00 -95.14   26
 55  \w    118.00 144.00   1.00    7.50    --   74.00  77.00 -95.14   26
 56  \w     47.00  72.00   1.00    7.50    --   74.00  74.00  59.06   25
 57  \w     46.00  77.00   1.00    7.50    --   74.00  73.00   9.99   31
 58  \w     45.00  72.00   1.00    7.50    --   74.00  75.00 128.16   27
 59  \w     46.00  72.00   1.00    7.50    --   74.00  76.00  90.74   26
 60  \w     46.00  71.00   1.00    7.50    --   74.00  75.00 155.29   25
 61  \w     59.00  86.00   1.00    7.50    --   78.00  72.00-117.23   27
 62  \w     50.00  78.00   1.00    7.50    --   78.00  74.00  18.10   28
 63  \w     52.00  84.00   1.00    7.50    --   78.00  70.00  78.18   32
 64  \w     55.00  93.00   1.00   15.00    --   82.00  71.00-104.56   38
 65  \w     58.00  85.00   1.00   15.00    --   82.00  69.00-143.09   27
 66  \w     64.00  91.00   1.00   15.00    --   82.00  68.00  57.94   27
 67  \w     56.00  81.00   1.00   15.00    --   82.00  71.00 141.11   25
 68  \w     56.00  83.00   1.00   15.00    --   82.00  72.00 144.83   27
 69  \w     62.00  87.00   1.00   15.00    --   82.00  60.00 115.16   25
 70  \w     53.00  79.00   1.00   15.00    --   82.00  76.00  29.26   26
 71  \w     57.00  82.00   1.00   15.00    --   86.00  77.00 146.03   25
 72  \w     64.00 153.00   1.00   15.00    --   86.00  61.00-103.98   89
 73  \w     69.00  96.00   1.00   15.00    --   86.00  75.00-179.75   27
 74  \w     57.00  83.00   1.00   15.00    --   86.00  75.00  -8.13   26
 75  \w    103.00 142.00   1.00   15.00    --   86.00  77.00  66.62   39
 76  \w     57.00  84.00   1.00   15.00    --   86.00  77.00  66.62   27
 77  \w     63.00  88.00   1.00   15.00    --   86.00  68.00 124.04   25
 78  \w     57.00  83.00   1.00   15.00    --   86.00  75.00 100.18   26
 79  \w     62.00 122.00   1.00   15.00    --   86.00  71.00 -32.94   60
 80  \w     62.00  89.00   1.00   15.00    --   86.00  70.00 169.12   27
 81  \w     60.00  86.00   1.00   15.00    --   90.00  77.00 -79.13   26
 82  \w     60.00  89.00   1.00   15.00    --   90.00  77.00 170.74   29
 83  \w     64.00  93.00   1.00   15.00    --   90.00  72.00 -64.48   29
 84  \w     70.00  97.00   1.00   15.00    --   90.00  59.00-152.63   27
 85  \w     66.00  93.00   1.00   15.00    --   90.00  71.00 -86.02   27
 86  \w     65.00  91.00   1.00   15.00    --   94.00  76.00  26.61   26
 87  \w     74.00 161.00   1.00   15.00    --   94.00  59.00-115.01   87
 88  \w     69.00  94.00   1.00   15.00    --   94.00  70.00  61.20   25
 89  \w     69.00  96.00   1.00   15.00    --   94.00  77.00  -7.07   27
 90  \w     72.00 162.00   1.00   15.00    --   94.00  63.00  90.86   90
 91  \w     70.00  97.00   1.00   15.00    --   94.00  68.00  49.67   27
 92  \w     71.00 110.00   1.00   15.00    --   94.00  67.00  76.53   39
 93  \w     67.00 125.00   1.00   15.00    --   94.00  74.00  31.84   58
 94  \w     66.00  91.00   1.00   15.00    --   94.00  76.00 119.84   25
 95  \w     64.00  90.00   1.00   15.00    --   94.00  77.00 107.80   26
 96  \w     71.00  98.00   1.00   15.00    --   94.00  64.00  -9.76   27
 97  \w     69.00  97.00   1.00   15.00    --   94.00  69.00 -57.15   28
 98  \w     77.00 102.00   1.00   15.00    --   98.00  62.00-169.50   25
 99  \w     76.00 103.00   1.00   15.00    --   98.00  62.00-143.56   27
100  \w     80.00 105.00   1.00   15.00    --  102.00  64.00 142.57   25
101  \w     86.00 111.00   1.00   15.00    --  108.00  64.00  60.00   25
102  \w     78.00 105.00   1.00   15.00    --  108.00  77.00  30.00   27
103  \w     82.00 107.00   1.00   15.00    --  108.00  71.00  -3.75   25
104  \w     81.00 111.00   1.00   15.00    --  108.00-111.00-180.00   30
105  \w     40.00  65.00   1.00   15.00    --  108.00-111.00-180.00   25
106  \w     78.00 116.00   1.00   15.00    --  108.00  77.00 120.00   38
107  \w     79.00 104.00   1.00   15.00    --  108.00  77.00 150.00   25
108  \w     78.00 147.00   1.00   15.00    --  108.00  77.00  60.00   69
109  \w    115.00 177.00   1.00   15.00    --  108.00  77.00  90.00   62
110  \w     79.00 106.00   1.00   15.00    --  108.00  77.00  90.00   27
111  \w     78.00 104.00   1.00   15.00    --  108.00  77.00-180.00   26
112  \w     78.00 104.00   1.00   15.00    --  108.00  77.00 -60.00   26
113  \w     82.00 168.00   1.00   15.00    --  108.00  77.00-150.00   86
114  \w     37.00 113.00   1.00   15.00    --  108.00-111.00  90.00   76
115  \w     87.00 174.00   1.00   15.00    --  108.00  64.00  30.00   87
116  \w     78.00 172.00   1.00   15.00    --  108.00  77.00 -30.00   94
117  \w     50.00 137.00   1.00   15.00    --  108.00 -77.00 150.00   87
118  \w    128.00 159.00   1.00   15.00    --  108.00  77.00-120.00   31
119  \w     80.00 117.00   1.00   15.00    --  108.00  77.00-120.00   37
120  \w     37.00 108.00   1.00   15.00    --  108.00 -92.00 -30.00   71
121  \w     89.00 174.00   1.00   15.00    --  108.00  64.00 -90.00   85
122  \w     44.00  71.00   1.00   15.00    --  108.00 -92.00  30.00   27
123  \w     36.00  86.00   1.00   15.00    --  108.00 -92.00 120.00   50
124  \w     44.00 113.00   1.00   15.00    --  108.00-116.00 -41.00   69
125  \w     79.00 166.00   1.00   15.00    --  108.00  76.00 -52.69   87
126  \w     79.00 178.00   1.00   15.00    --  108.00  77.00  -4.23   99
127  \w     80.00 105.00   1.00   15.00    --  108.00  76.00-163.48   25
128  \w    140.00 168.00   1.00   15.00    --  108.00  72.00 107.63   28
129  \w     82.00 109.00   1.00   15.00    --  108.00  72.00 107.63   27
130  \w     85.00 174.00   1.00   15.00    --  108.00  64.00-180.00   89
131  \w     36.00  63.00   1.00   15.00    --  108.00 -92.00   0.00   27
132  \w     82.00 128.00   1.00   15.00    --  108.00  71.00 138.64   46
133  \w     89.00 175.00   1.00   15.00    --  108.00  64.00 150.00   86
134  \w     79.00 104.00   1.00   15.00    --  108.00  77.00   0.00   25
;
_diffrn_measurement_device 'four-circle diffractometer'
_diffrn_measurement_device_type 'Agilent SuperNova, Dual, Cu at home/near, Eos'
_diffrn_measurement_method '\w scans'
_diffrn_measurement_specimen_support 'polyimid foil'
_diffrn_orient_matrix_type 'CrysAlisPro convention (1999,Acta A55,543-557)'
_diffrn_orient_matrix_UB_11 0.0349825000
_diffrn_orient_matrix_UB_12 0.0058875000
_diffrn_orient_matrix_UB_13 -0.0287787000
_diffrn_orient_matrix_UB_21 -0.1719553000
_diffrn_orient_matrix_UB_22 0.0567313000
_diffrn_orient_matrix_UB_23 -0.0012044000
_diffrn_orient_matrix_UB_31 0.1785419000
_diffrn_orient_matrix_UB_32 0.0534211000
_diffrn_orient_matrix_UB_33 0.0044528000
_diffrn_radiation_collimation 'focusing mirrors'
_diffrn_radiation_monochromator mirror
_diffrn_radiation_probe x-ray
_diffrn_radiation_type 'Cu K\a'
_diffrn_radiation_wavelength 1.54184
_diffrn_radiation_xray_symbol K-L~2,3~
_diffrn_reflns_av_R_equivalents 0.1273
_diffrn_reflns_av_unetI/netI 0.0536
_diffrn_reflns_Laue_measured_fraction_full 1.000
_diffrn_reflns_Laue_measured_fraction_max 0.989
_diffrn_reflns_limit_h_max 7
_diffrn_reflns_limit_h_min -7
_diffrn_reflns_limit_k_max 23
_diffrn_reflns_limit_k_min -24
_diffrn_reflns_limit_l_max 64
_diffrn_reflns_limit_l_min -64
_diffrn_reflns_number 214059
_diffrn_reflns_point_group_measured_fraction_full 1.000
_diffrn_reflns_point_group_measured_fraction_max 0.985
_diffrn_reflns_theta_full 67.684
_diffrn_reflns_theta_max 71.371
_diffrn_reflns_theta_min 2.391
_diffrn_source 'microfocus X-Ray tube'
_diffrn_source_type 'Agilent SuperNova (Cu) X-ray Source'
_exptl_absorpt_coefficient_mu 6.534
_exptl_absorpt_correction_T_max 0.969
_exptl_absorpt_correction_T_min 0.579
_exptl_absorpt_correction_type gaussian
_exptl_absorpt_process_details
;
CrysAlisPro 1.171.40.67a (Rigaku Oxford Diffraction, 2019)
Numerical absorption correction based on gaussian integration over
 a multifaceted crystal model (Busing & Levy, 1957).
Empirical absorption correction using spherical harmonics,
 implemented in SCALE3 ABSPACK scaling algorithm.
;
_exptl_crystal_colour black
_exptl_crystal_colour_primary black
_exptl_crystal_density_diffrn 1.403
_exptl_crystal_description plate
_exptl_crystal_F_000 2832
_exptl_crystal_size_max 0.130
_exptl_crystal_size_mid 0.105
_exptl_crystal_size_min 0.023
_refine_diff_density_max 0.642
_refine_diff_density_min -0.645
_refine_diff_density_rms 0.077
_refine_ls_abs_structure_details
;
 Flack x determined using 3154 quotients [(I+)-(I-)]/[(I+)+(I-)]
 (Parsons, Flack and Wagner, Acta Cryst. B69 (2013) 249-259).
;
_refine_ls_abs_structure_Flack -0.0274(19)
_refine_ls_extinction_method none
_refine_ls_goodness_of_fit_ref 1.098
_refine_ls_hydrogen_treatment constr
_refine_ls_matrix_type full
_refine_ls_number_parameters 823
_refine_ls_number_reflns 12326
_refine_ls_number_restraints 0
_refine_ls_restrained_S_all 1.098
_refine_ls_R_factor_all 0.0818
_refine_ls_R_factor_gt 0.0611
_refine_ls_shift/su_max 0.000
_refine_ls_shift/su_mean 0.000
_refine_ls_structure_factor_coef Fsqd
_refine_ls_weighting_details 'w=1/[\s^2^(Fo^2^)+17.6510P] where P=(Fo^2^+2Fc^2^)/3'
_refine_ls_weighting_scheme calc
_refine_ls_wR_factor_gt 0.1108
_refine_ls_wR_factor_ref 0.1190
_reflns_Friedel_coverage 0.751
_reflns_Friedel_fraction_full 1.000
_reflns_Friedel_fraction_max 0.980
_reflns_number_gt 9951
_reflns_number_total 12326
_reflns_threshold_expression 'I > 2\s(I)'
_cod_data_source_file d1dt00277e2.cif
_cod_data_source_block ga_cbl30
_cod_depositor_comments 'Adding full bibliography for 7706966--7706972.cif.'
_cod_database_code 7706966
_audit_block_refno 3476
_audit_block_usercomment 'CB557, plate, black'
_chemical_oxdiff_formula 'C23 H26 Co N3 O3'
_chemical_oxdiff_usercomment 'CB557, plate, black'
_shelx_space_group_comment
;
The symmetry employed for this shelxl refinement is uniquely defined
by the following loop, which should always be used as a source of
symmetry information in preference to the above space-group names.
They are only intended as comments.
;
_shelx_estimated_absorpt_t_max 0.561
_shelx_estimated_absorpt_t_min 0.561
_reflns_odcompleteness_completeness 99.92
_reflns_odcompleteness_iscentric 1
_reflns_odcompleteness_theta 66.97
_shelxl_version_number 2018/3
_olex2_refinement_description
;
1. Fixed Uiso
 At 1.2 times of:
  All C(H) groups, All C(H,H) groups
 At 1.5 times of:
  All C(H,H,H) groups
2.a Ternary CH refined with riding coordinates:
 C1(H1), C16(H16), C17(H17), C20(H20), C31(H31), C46(H46), C47(H47), C50(H50),
 C61(H61), C76(H76), C77(H77), C80(H80)
2.b Secondary CH2 refined with riding coordinates:
 C2(H2A,H2B), C15(H15A,H15B), C32(H32A,H32B), C45(H45A,H45B), C62(H62A,H62B),
 C75(H75A,H75B)
2.c Aromatic/amide H refined with riding coordinates:
 C4(H4), C7(H7), C8(H8), C9(H9), C10(H10), C13(H13), C34(H34), C37(H37),
 C38(H38), C39(H39), C40(H40), C43(H43), C64(H64), C67(H67), C68(H68), C69(H69),
  C70(H70), C73(H73)
2.d Idealised Me refined as rotating group:
 C18(H18A,H18B,H18C), C19(H19A,H19B,H19C), C21(H21A,H21B,H21C), C22(H22A,H22B,
 H22C), C48(H48A,H48B,H48C), C49(H49A,H49B,H49C), C51(H51A,H51B,H51C), C52(H52A,
 H52B,H52C), C78(H78A,H78B,H78C), C79(H79A,H79B,H79C), C81(H81A,H81B,H81C),
 C82(H82A,H82B,H82C)
;
_oxdiff_exptl_absorpt_empirical_details
;
Empirical correction (ABSPACK) includes:
- Absorption correction using spherical harmonics
- Frame scaling
;
_oxdiff_exptl_absorpt_empirical_full_max 1.670
_oxdiff_exptl_absorpt_empirical_full_min 0.786

loop_
_symmetry_equiv_pos_as_xyz
'x, y, z'
'-x+1/2, -y, z+1/2'
'x+1/2, -y+1/2, -z'
'-x, y+1/2, -z+1/2'

loop_
_atom_site_label
_atom_site_type_symbol
_atom_site_fract_x
_atom_site_fract_y
_atom_site_fract_z
_atom_site_U_iso_or_equiv
_atom_site_adp_type
_atom_site_occupancy
_atom_site_site_symmetry_order
_atom_site_calc_flag
_atom_site_refinement_flags_posn
_atom_site_refinement_flags_adp
_atom_site_refinement_flags_occupancy
_atom_site_disorder_assembly
_atom_site_disorder_group
Co1 Co -0.97392(19) -0.51050(5) -0.39992(2) 0.0278(3) Uani 1 1 d . . . . .
O1 O -0.4265(8) -0.6185(2) -0.38024(9) 0.0357(12) Uani 1 1 d . . . . .
O2 O -1.4696(9) -0.4299(3) -0.44269(9) 0.0407(13) Uani 1 1 d . . . . .
O23 O -1.0525(9) -0.4435(3) -0.35245(10) 0.0477(14) Uani 1 1 d . . . . .
N1 N -0.7398(10) -0.5576(3) -0.38440(10) 0.0291(13) Uani 1 1 d . . . . .
N2 N -0.9159(9) -0.5545(3) -0.43193(10) 0.0281(12) Uani 1 1 d . . . . .
N3 N -1.2119(10) -0.4625(3) -0.41463(11) 0.0308(14) Uani 1 1 d . . . . .
C1 C -0.7043(11) -0.5655(3) -0.35659(13) 0.0288(16) Uani 1 1 d . . . . .
H1 H -0.716877 -0.520344 -0.348131 0.035 Uiso 1 1 calc R U . . .
C2 C -0.4711(12) -0.5899(4) -0.35523(14) 0.0379(18) Uani 1 1 d . . . . .
H2A H -0.371416 -0.551750 -0.351545 0.045 Uiso 1 1 calc R U . . .
H2B H -0.454091 -0.624809 -0.341913 0.045 Uiso 1 1 calc R U . . .
C3 C -0.5878(11) -0.5928(3) -0.39567(14) 0.0276(15) Uani 1 1 d . . . . .
C4 C -0.5715(12) -0.6083(3) -0.42124(13) 0.0322(17) Uani 1 1 d . . . . .
H4 H -0.443765 -0.629871 -0.427333 0.039 Uiso 1 1 calc R U . . .
C5 C -0.7341(12) -0.5932(3) -0.43777(13) 0.0305(16) Uani 1 1 d . . . . .
C6 C -0.7481(14) -0.6175(4) -0.46375(14) 0.0355(18) Uani 1 1 d . . . . .
C7 C -0.6133(16) -0.6592(4) -0.47813(14) 0.044(2) Uani 1 1 d . . . . .
H7 H -0.479308 -0.675502 -0.471596 0.053 Uiso 1 1 calc R U . . .
C8 C -0.6821(16) -0.6761(4) -0.50240(15) 0.049(2) Uani 1 1 d . . . . .
H8 H -0.592017 -0.703720 -0.512738 0.058 Uiso 1 1 calc R U . . .
C9 C -0.8797(17) -0.6533(4) -0.51178(15) 0.050(2) Uani 1 1 d . . . . .
H9 H -0.921939 -0.665761 -0.528430 0.060 Uiso 1 1 calc R U . . .
C10 C -1.0171(15) -0.6129(4) -0.49747(14) 0.045(2) Uani 1 1 d . . . . .
H10 H -1.153282 -0.597914 -0.503848 0.055 Uiso 1 1 calc R U . . .
C11 C -0.9463(13) -0.5950(3) -0.47324(13) 0.0349(18) Uani 1 1 d . . . . .
C12 C -1.0457(12) -0.5529(3) -0.45353(13) 0.0318(17) Uani 1 1 d . . . . .
C13 C -1.2288(14) -0.5157(4) -0.45599(14) 0.041(2) Uani 1 1 d . . . . .
H13 H -1.313502 -0.519846 -0.470929 0.050 Uiso 1 1 calc R U . . .
C14 C -1.2958(13) -0.4712(3) -0.43704(14) 0.0359(18) Uani 1 1 d . . . . .
C15 C -1.5252(12) -0.3949(4) -0.41940(14) 0.0374(18) Uani 1 1 d . . . . .
H15A H -1.653051 -0.416084 -0.411214 0.045 Uiso 1 1 calc R U . . .
H15B H -1.556948 -0.346480 -0.422633 0.045 Uiso 1 1 calc R U . . .
C16 C -1.3226(12) -0.4028(3) -0.40303(14) 0.0327(16) Uani 1 1 d . . . . .
H16 H -1.367683 -0.414620 -0.385393 0.039 Uiso 1 1 calc R U . . .
C17 C -1.1736(13) -0.3399(3) -0.40225(14) 0.0361(18) Uani 1 1 d . . . . .
H17 H -1.037598 -0.352996 -0.393122 0.043 Uiso 1 1 calc R U . . .
C18 C -1.1084(15) -0.3156(4) -0.42849(15) 0.0431(19) Uani 1 1 d . . . . .
H18A H -1.024166 -0.351052 -0.436996 0.065 Uiso 1 1 calc R U . . .
H18B H -1.019849 -0.274468 -0.426991 0.065 Uiso 1 1 calc R U . . .
H18C H -1.239316 -0.305574 -0.438376 0.065 Uiso 1 1 calc R U . . .
C19 C -1.2848(15) -0.2839(4) -0.38674(16) 0.051(2) Uani 1 1 d . . . . .
H19A H -1.426414 -0.273276 -0.394251 0.076 Uiso 1 1 calc R U . . .
H19B H -1.193566 -0.243181 -0.386748 0.076 Uiso 1 1 calc R U . . .
H19C H -1.305479 -0.299594 -0.369311 0.076 Uiso 1 1 calc R U . . .
C20 C -0.8690(12) -0.6146(3) -0.34509(13) 0.0323(16) Uani 1 1 d . . . . .
H20 H -1.016957 -0.597764 -0.349754 0.039 Uiso 1 1 calc R U . . .
C21 C -0.8543(15) -0.6132(4) -0.31635(14) 0.047(2) Uani 1 1 d . . . . .
H21A H -0.966604 -0.642708 -0.309172 0.070 Uiso 1 1 calc R U . . .
H21B H -0.876158 -0.566677 -0.310336 0.070 Uiso 1 1 calc R U . . .
H21C H -0.710556 -0.629240 -0.311045 0.070 Uiso 1 1 calc R U . . .
C22 C -0.8499(15) -0.6869(3) -0.35520(14) 0.044(2) Uani 1 1 d . . . . .
H22A H -0.710824 -0.706453 -0.349853 0.065 Uiso 1 1 calc R U . . .
H22B H -0.857222 -0.686222 -0.373713 0.065 Uiso 1 1 calc R U . . .
H22C H -0.969463 -0.714447 -0.348514 0.065 Uiso 1 1 calc R U . . .
C23 C -1.0236(13) -0.4700(4) -0.37164(13) 0.0354(18) Uani 1 1 d . . . . .
Co31 Co -0.90041(19) -0.44436(5) -0.57132(2) 0.0256(2) Uani 1 1 d . . . . .
O31 O -0.3689(8) -0.4346(2) -0.52399(9) 0.0365(12) Uani 1 1 d . . . . .
O32 O -1.3681(9) -0.5214(2) -0.61907(9) 0.0362(12) Uani 1 1 d . . . . .
O53 O -1.0618(9) -0.3075(2) -0.56664(9) 0.0428(14) Uani 1 1 d . . . . .
N31 N -0.6760(9) -0.4242(3) -0.54772(10) 0.0267(13) Uani 1 1 d . . . . .
N32 N -0.8022(9) -0.5374(3) -0.57352(10) 0.0247(12) Uani 1 1 d . . . . .
N33 N -1.1268(10) -0.4624(3) -0.59487(10) 0.0278(13) Uani 1 1 d . . . . .
C31 C -0.6706(11) -0.3634(3) -0.53053(13) 0.0253(15) Uani 1 1 d . . . . .
H31 H -0.690787 -0.320989 -0.540630 0.030 Uiso 1 1 calc R U . . .
C32 C -0.4427(12) -0.3657(3) -0.51969(16) 0.0384(19) Uani 1 1 d . . . . .
H32A H -0.347054 -0.332763 -0.528413 0.046 Uiso 1 1 calc R U . . .
H32B H -0.444323 -0.355056 -0.501383 0.046 Uiso 1 1 calc R U . . .
C33 C -0.5099(12) -0.4618(3) -0.54126(13) 0.0299(16) Uani 1 1 d . . . . .
C34 C -0.4637(12) -0.5282(3) -0.54926(13) 0.0287(16) Uani 1 1 d . . . . .
H34 H -0.329716 -0.548802 -0.544710 0.034 Uiso 1 1 calc R U . . .
C35 C -0.6101(12) -0.5629(3) -0.56351(12) 0.0272(15) Uani 1 1 d . . . . .
C36 C -0.5881(12) -0.6353(3) -0.56985(13) 0.0300(16) Uani 1 1 d . . . . .
C37 C -0.4256(13) -0.6818(3) -0.56470(13) 0.0346(17) Uani 1 1 d . . . . .
H37 H -0.299305 -0.669304 -0.555482 0.041 Uiso 1 1 calc R U . . .
C38 C -0.4544(13) -0.7477(3) -0.57354(14) 0.0380(18) Uani 1 1 d . . . . .
H38 H -0.344355 -0.780645 -0.570720 0.046 Uiso 1 1 calc R U . . .
C39 C -0.6437(14) -0.7658(3) -0.58654(14) 0.0382(19) Uani 1 1 d . . . . .
H39 H -0.660600 -0.811293 -0.592157 0.046 Uiso 1 1 calc R U . . .
C40 C -0.8075(13) -0.7193(3) -0.59145(14) 0.0343(18) Uani 1 1 d . . . . .
H40 H -0.936091 -0.732065 -0.600177 0.041 Uiso 1 1 calc R U . . .
C41 C -0.7758(12) -0.6526(3) -0.58304(13) 0.0290(16) Uani 1 1 d . . . . .
C42 C -0.9042(13) -0.5906(3) -0.58598(12) 0.0294(16) Uani 1 1 d . . . . .
C43 C -1.0917(12) -0.5851(3) -0.59940(12) 0.0287(15) Uani 1 1 d . . . . .
H43 H -1.157879 -0.624781 -0.606055 0.034 Uiso 1 1 calc R U . . .
C44 C -1.1891(12) -0.5220(3) -0.60361(13) 0.0298(16) Uani 1 1 d . . . . .
C45 C -1.4515(13) -0.4525(4) -0.61851(14) 0.0379(18) Uani 1 1 d . . . . .
H45A H -1.579928 -0.449129 -0.607300 0.045 Uiso 1 1 calc R U . . .
H45B H -1.492552 -0.437179 -0.635690 0.045 Uiso 1 1 calc R U . . .
C46 C -1.2627(12) -0.4108(4) -0.60820(13) 0.0301(16) Uani 1 1 d . . . . .
H46 H -1.318778 -0.377082 -0.595651 0.036 Uiso 1 1 calc R U . . .
C47 C -1.1273(13) -0.3738(3) -0.62842(13) 0.0350(17) Uani 1 1 d . . . . .
H47 H -0.996878 -0.354353 -0.619758 0.042 Uiso 1 1 calc R U . . .
C48 C -1.0449(13) -0.4216(4) -0.64909(13) 0.0402(19) Uani 1 1 d . . . . .
H48A H -0.967647 -0.459695 -0.641301 0.060 Uiso 1 1 calc R U . . .
H48B H -0.945836 -0.396924 -0.660320 0.060 Uiso 1 1 calc R U . . .
H48C H -1.168480 -0.438732 -0.658884 0.060 Uiso 1 1 calc R U . . .
C49 C -1.2577(14) -0.3140(4) -0.63940(16) 0.046(2) Uani 1 1 d . . . . .
H49A H -1.388547 -0.331268 -0.647785 0.069 Uiso 1 1 calc R U . . .
H49B H -1.167881 -0.289579 -0.651698 0.069 Uiso 1 1 calc R U . . .
H49C H -1.299562 -0.283207 -0.625699 0.069 Uiso 1 1 calc R U . . .
C50 C -0.8520(12) -0.3696(3) -0.51066(12) 0.0265(15) Uani 1 1 d . . . . .
H50 H -0.992748 -0.374393 -0.519947 0.032 Uiso 1 1 calc R U . . .
C51 C -0.8641(14) -0.3044(4) -0.49525(14) 0.0400(19) Uani 1 1 d . . . . .
H51A H -0.734940 -0.300654 -0.484497 0.060 Uiso 1 1 calc R U . . .
H51B H -0.994703 -0.305127 -0.484636 0.060 Uiso 1 1 calc R U . . .
H51C H -0.870584 -0.265379 -0.506727 0.060 Uiso 1 1 calc R U . . .
C52 C -0.8276(16) -0.4312(4) -0.49367(14) 0.048(2) Uani 1 1 d . . . . .
H52A H -0.819585 -0.472244 -0.504086 0.071 Uiso 1 1 calc R U . . .
H52B H -0.953123 -0.434252 -0.482311 0.071 Uiso 1 1 calc R U . . .
H52C H -0.694280 -0.426915 -0.483642 0.071 Uiso 1 1 calc R U . . .
C53 C -0.9954(13) -0.3624(3) -0.56865(12) 0.0339(17) Uani 1 1 d . . . . .
Co61 Co -0.6388(2) -0.24714(5) -0.73598(2) 0.0319(3) Uani 1 1 d . . . . .
O61 O -0.1265(9) -0.3801(3) -0.74245(10) 0.0492(15) Uani 1 1 d . . . . .
O62 O -1.0979(9) -0.1041(3) -0.75461(9) 0.0394(13) Uani 1 1 d . . . . .
N62 N -0.5320(10) -0.2210(3) -0.76911(10) 0.0278(13) Uani 1 1 d . . . . .
N63 N -0.8609(10) -0.1809(3) -0.73789(11) 0.0332(14) Uani 1 1 d . . . . .
N61 N -0.4257(10) -0.3159(3) -0.73369(10) 0.0330(14) Uani 1 1 d . . . . .
C83 C -0.7235(18) -0.2685(4) -0.70622(16) 0.058(3) Uani 1 1 d . . . . .
O83 O -0.7761(15) -0.2828(3) -0.68563(13) 0.091(3) Uani 1 1 d . . . . .
C61 C -0.4264(12) -0.3746(4) -0.71531(13) 0.0353(18) Uani 1 1 d . . . . .
H61 H -0.444396 -0.356775 -0.697733 0.042 Uiso 1 1 calc R U . . .
C62 C -0.1996(14) -0.4045(6) -0.71811(17) 0.067(3) Uani 1 1 d . . . . .
H62A H -0.102728 -0.388426 -0.704409 0.080 Uiso 1 1 calc R U . . .
H62B H -0.204496 -0.454648 -0.717784 0.080 Uiso 1 1 calc R U . . .
C63 C -0.2551(13) -0.3266(4) -0.74851(14) 0.0361(18) Uani 1 1 d . . . . .
C64 C -0.2049(12) -0.2908(4) -0.77059(13) 0.0336(17) Uani 1 1 d . . . . .
H64 H -0.072707 -0.300479 -0.779145 0.040 Uiso 1 1 calc R U . . .
C65 C -0.3405(12) -0.2423(3) -0.78024(12) 0.0280(15) Uani 1 1 d . . . . .
C66 C -0.3103(12) -0.2090(3) -0.80460(13) 0.0280(16) Uani 1 1 d . . . . .
C67 C -0.1420(13) -0.2119(3) -0.82214(13) 0.0326(16) Uani 1 1 d . . . . .
H67 H -0.016651 -0.238966 -0.819270 0.039 Uiso 1 1 calc R U . . .
C68 C -0.1646(13) -0.1735(4) -0.84401(13) 0.0372(18) Uani 1 1 d . . . . .
H68 H -0.052912 -0.174758 -0.856413 0.045 Uiso 1 1 calc R U . . .
C69 C -0.3461(13) -0.1334(3) -0.84817(14) 0.0364(18) Uani 1 1 d . . . . .
H69 H -0.356372 -0.107962 -0.863390 0.044 Uiso 1 1 calc R U . . .
C70 C -0.5149(14) -0.1295(3) -0.83038(13) 0.0349(18) Uani 1 1 d . . . . .
H70 H -0.640412 -0.102453 -0.833205 0.042 Uiso 1 1 calc R U . . .
C71 C -0.4886(13) -0.1677(3) -0.80818(12) 0.0297(16) Uani 1 1 d . . . . .
C72 C -0.6260(13) -0.1739(3) -0.78536(12) 0.0296(16) Uani 1 1 d . . . . .
C73 C -0.8092(13) -0.1376(3) -0.78083(13) 0.0344(18) Uani 1 1 d . . . . .
H73 H -0.864912 -0.108247 -0.793518 0.041 Uiso 1 1 calc R U . . .
C74 C -0.9173(13) -0.1432(3) -0.75744(14) 0.0357(18) Uani 1 1 d . . . . .
C75 C -1.1968(14) -0.1239(4) -0.73074(14) 0.044(2) Uani 1 1 d . . . . .
H75A H -1.323349 -0.153968 -0.733591 0.053 Uiso 1 1 calc R U . . .
H75B H -1.244783 -0.083608 -0.721053 0.053 Uiso 1 1 calc R U . . .
C76 C -1.0161(12) -0.1612(3) -0.71696(14) 0.0327(17) Uani 1 1 d . . . . .
H76 H -1.076970 -0.203266 -0.709136 0.039 Uiso 1 1 calc R U . . .
C77 C -0.9010(14) -0.1195(3) -0.69650(13) 0.0346(17) Uani 1 1 d . . . . .
H77 H -0.772460 -0.146127 -0.690520 0.042 Uiso 1 1 calc R U . . .
C78 C -0.8182(15) -0.0511(4) -0.70653(14) 0.045(2) Uani 1 1 d . . . . .
H78A H -0.727260 -0.058683 -0.721486 0.067 Uiso 1 1 calc R U . . .
H78B H -0.732223 -0.028513 -0.693390 0.067 Uiso 1 1 calc R U . . .
H78C H -0.942273 -0.022443 -0.711107 0.067 Uiso 1 1 calc R U . . .
C79 C -1.0553(15) -0.1098(4) -0.67393(14) 0.046(2) Uani 1 1 d . . . . .
H79A H -1.179993 -0.082294 -0.679157 0.068 Uiso 1 1 calc R U . . .
H79B H -0.977836 -0.086867 -0.660178 0.068 Uiso 1 1 calc R U . . .
H79C H -1.106326 -0.154207 -0.668049 0.068 Uiso 1 1 calc R U . . .
C80 C -0.6122(13) -0.4227(3) -0.72123(13) 0.0323(16) Uani 1 1 d . . . . .
H80 H -0.749478 -0.395643 -0.720449 0.039 Uiso 1 1 calc R U . . .
C81 C -0.6295(15) -0.4784(4) -0.70099(15) 0.049(2) Uani 1 1 d . . . . .
H81A H -0.497078 -0.506001 -0.701149 0.073 Uiso 1 1 calc R U . . .
H81B H -0.755512 -0.507199 -0.704603 0.073 Uiso 1 1 calc R U . . .
H81C H -0.646975 -0.457423 -0.684301 0.073 Uiso 1 1 calc R U . . .
C82 C -0.599(2) -0.4532(4) -0.74759(15) 0.070(3) Uani 1 1 d . . . . .
H82A H -0.581959 -0.416839 -0.760068 0.104 Uiso 1 1 calc R U . . .
H82B H -0.732625 -0.478536 -0.751156 0.104 Uiso 1 1 calc R U . . .
H82C H -0.474006 -0.483906 -0.748545 0.104 Uiso 1 1 calc R U . . .

loop_
_atom_site_aniso_label
_atom_site_aniso_U_11
_atom_site_aniso_U_22
_atom_site_aniso_U_33
_atom_site_aniso_U_23
_atom_site_aniso_U_13
_atom_site_aniso_U_12
Co1 0.0308(7) 0.0204(5) 0.0322(6) 0.0034(5) 0.0011(5) 0.0010(5)
O1 0.030(3) 0.037(3) 0.040(3) 0.000(2) -0.001(2) 0.008(2)
O2 0.034(3) 0.042(3) 0.046(3) 0.003(2) -0.007(2) 0.005(3)
O23 0.052(4) 0.054(3) 0.037(3) -0.003(3) -0.001(3) 0.017(3)
N1 0.037(4) 0.020(3) 0.030(3) 0.004(2) 0.003(3) -0.001(3)
N2 0.032(3) 0.021(3) 0.031(3) 0.002(2) 0.003(3) 0.001(3)
N3 0.031(4) 0.025(3) 0.037(3) 0.001(2) 0.002(3) 0.001(3)
C1 0.029(4) 0.022(3) 0.035(4) 0.000(3) -0.001(3) 0.003(3)
C2 0.034(5) 0.039(4) 0.040(4) -0.003(3) -0.003(4) -0.005(4)
C3 0.014(3) 0.019(3) 0.049(4) 0.004(3) 0.000(3) -0.003(3)
C4 0.028(4) 0.027(4) 0.042(4) 0.004(3) 0.005(3) -0.003(3)
C5 0.034(4) 0.023(3) 0.034(4) 0.005(3) 0.004(3) -0.002(3)
C6 0.046(5) 0.025(4) 0.036(4) 0.003(3) 0.009(4) -0.006(4)
C7 0.060(6) 0.033(4) 0.040(4) 0.001(3) 0.014(4) 0.001(4)
C8 0.065(7) 0.039(5) 0.042(5) -0.006(4) 0.019(5) -0.004(4)
C9 0.069(7) 0.045(5) 0.037(4) -0.005(4) 0.009(5) -0.006(5)
C10 0.056(6) 0.044(5) 0.037(4) 0.004(3) 0.000(4) -0.011(4)
C11 0.049(5) 0.024(4) 0.032(4) 0.001(3) 0.004(4) -0.006(4)
C12 0.041(5) 0.020(3) 0.035(4) 0.003(3) 0.001(3) -0.010(3)
C13 0.057(6) 0.032(4) 0.035(4) 0.003(3) -0.007(4) -0.005(4)
C14 0.039(5) 0.024(4) 0.044(4) 0.006(3) -0.001(4) 0.005(3)
C15 0.026(4) 0.037(4) 0.049(5) 0.008(3) 0.000(4) 0.003(3)
C16 0.028(4) 0.032(4) 0.038(4) 0.005(3) 0.002(3) 0.002(3)
C17 0.037(5) 0.027(4) 0.044(4) -0.002(3) -0.002(4) 0.003(3)
C18 0.052(5) 0.028(4) 0.049(5) 0.006(3) 0.003(4) 0.002(4)
C19 0.060(6) 0.034(4) 0.058(6) -0.006(4) 0.003(5) 0.015(4)
C20 0.026(4) 0.034(4) 0.037(4) 0.005(3) 0.003(3) 0.000(3)
C21 0.056(6) 0.046(5) 0.039(4) 0.003(4) 0.005(4) 0.001(4)
C22 0.058(6) 0.028(4) 0.044(4) 0.010(3) -0.006(4) -0.014(4)
C23 0.040(5) 0.036(4) 0.030(4) 0.003(3) 0.002(3) -0.002(4)
Co31 0.0302(6) 0.0186(5) 0.0279(6) -0.0010(4) -0.0002(5) 0.0003(5)
O31 0.030(3) 0.027(2) 0.053(3) -0.013(2) -0.010(3) 0.004(2)
O32 0.034(3) 0.038(3) 0.037(3) -0.001(2) -0.006(2) -0.002(2)
O53 0.060(4) 0.028(3) 0.041(3) -0.004(2) -0.009(3) 0.010(3)
N31 0.027(3) 0.018(3) 0.035(3) -0.004(2) 0.003(3) -0.001(2)
N32 0.022(3) 0.023(3) 0.029(3) 0.000(2) 0.004(2) -0.002(2)
N33 0.032(3) 0.024(3) 0.027(3) 0.001(2) 0.002(3) 0.003(3)
C31 0.019(4) 0.020(3) 0.037(4) -0.005(3) 0.002(3) -0.001(3)
C32 0.029(4) 0.024(4) 0.062(5) -0.015(3) -0.001(4) -0.001(3)
C33 0.030(4) 0.025(3) 0.034(4) -0.006(3) 0.000(3) -0.004(3)
C34 0.023(4) 0.021(3) 0.042(4) -0.001(3) -0.002(3) 0.003(3)
C35 0.028(4) 0.022(3) 0.032(4) 0.000(3) 0.007(3) -0.003(3)
C36 0.042(4) 0.018(3) 0.030(4) 0.002(3) 0.004(3) 0.001(3)
C37 0.041(5) 0.028(4) 0.034(4) 0.003(3) 0.002(3) 0.001(3)
C38 0.050(5) 0.021(3) 0.043(4) 0.004(3) 0.013(4) 0.011(4)
C39 0.053(5) 0.017(3) 0.044(4) -0.001(3) 0.014(4) -0.005(4)
C40 0.042(5) 0.023(4) 0.037(4) -0.003(3) 0.007(4) -0.008(3)
C41 0.038(4) 0.021(3) 0.028(4) 0.000(3) 0.008(3) -0.001(3)
C42 0.041(5) 0.019(3) 0.027(3) -0.003(3) 0.010(3) -0.003(3)
C43 0.029(4) 0.025(3) 0.032(4) -0.004(3) 0.002(3) -0.005(3)
C44 0.028(4) 0.033(4) 0.028(4) 0.001(3) 0.001(3) -0.003(3)
C45 0.034(5) 0.042(4) 0.038(4) 0.003(3) -0.006(3) -0.004(4)
C46 0.026(4) 0.032(4) 0.032(4) 0.000(3) -0.003(3) 0.004(3)
C47 0.036(4) 0.031(4) 0.038(4) 0.005(3) -0.002(4) -0.003(4)
C48 0.042(5) 0.045(4) 0.034(4) 0.006(3) 0.006(4) -0.002(4)
C49 0.043(5) 0.042(5) 0.053(5) 0.011(4) -0.005(4) 0.007(4)
C50 0.025(4) 0.022(3) 0.033(4) -0.001(3) -0.001(3) -0.002(3)
C51 0.040(5) 0.034(4) 0.046(5) -0.010(3) 0.007(4) 0.004(4)
C52 0.075(7) 0.030(4) 0.038(4) 0.001(3) 0.008(4) -0.003(4)
C53 0.047(5) 0.030(4) 0.025(4) -0.001(3) -0.007(4) 0.005(4)
Co61 0.0413(7) 0.0203(5) 0.0341(6) -0.0015(5) 0.0088(6) -0.0030(6)
O61 0.026(3) 0.072(4) 0.049(3) 0.031(3) 0.002(3) 0.008(3)
O62 0.031(3) 0.044(3) 0.044(3) -0.009(2) 0.001(3) 0.006(3)
N62 0.032(3) 0.021(3) 0.031(3) -0.004(2) 0.000(3) -0.001(3)
N63 0.038(4) 0.023(3) 0.038(3) -0.006(3) 0.008(3) -0.004(3)
N61 0.038(4) 0.034(3) 0.028(3) 0.002(3) -0.001(3) -0.002(3)
C83 0.100(8) 0.028(4) 0.047(5) 0.005(4) 0.036(5) 0.025(5)
O83 0.151(8) 0.046(4) 0.077(5) 0.022(3) 0.065(5) 0.043(4)
C61 0.033(5) 0.043(4) 0.030(4) 0.011(3) -0.002(3) 0.003(4)
C62 0.029(5) 0.116(9) 0.055(6) 0.049(6) 0.010(4) 0.024(5)
C63 0.030(4) 0.042(4) 0.036(4) 0.007(3) -0.005(3) 0.002(4)
C64 0.026(4) 0.043(4) 0.032(4) -0.003(3) 0.001(3) -0.001(3)
C65 0.030(4) 0.024(3) 0.030(4) -0.003(3) -0.002(3) -0.001(3)
C66 0.030(4) 0.024(3) 0.030(4) -0.001(3) 0.001(3) -0.001(3)
C67 0.030(4) 0.032(4) 0.035(4) -0.002(3) 0.003(3) -0.003(3)
C68 0.042(5) 0.039(4) 0.031(4) 0.001(3) 0.003(4) -0.003(4)
C69 0.047(5) 0.029(4) 0.033(4) 0.003(3) 0.001(4) -0.001(4)
C70 0.050(5) 0.021(3) 0.033(4) -0.002(3) 0.000(4) 0.002(3)
C71 0.038(4) 0.021(3) 0.029(4) -0.003(3) 0.005(3) -0.004(3)
C72 0.037(4) 0.019(3) 0.033(4) -0.005(3) 0.002(3) -0.005(3)
C73 0.045(5) 0.027(4) 0.031(4) -0.003(3) 0.001(4) -0.001(3)
C74 0.034(5) 0.028(4) 0.045(4) -0.011(3) -0.002(4) -0.004(3)
C75 0.049(5) 0.045(5) 0.037(4) -0.015(4) 0.005(4) 0.001(4)
C76 0.030(4) 0.022(3) 0.047(4) -0.009(3) 0.012(4) -0.002(3)
C77 0.042(5) 0.024(3) 0.038(4) -0.002(3) 0.004(4) -0.005(3)
C78 0.061(6) 0.031(4) 0.042(4) -0.005(3) -0.003(4) -0.013(4)
C79 0.061(6) 0.037(4) 0.039(4) -0.008(3) 0.011(4) 0.002(4)
C80 0.037(4) 0.021(3) 0.039(4) 0.004(3) 0.002(4) 0.002(3)
C81 0.056(6) 0.032(4) 0.058(5) 0.016(4) 0.008(5) 0.002(4)
C82 0.127(10) 0.044(5) 0.037(5) -0.002(4) 0.007(6) -0.026(6)

loop_
_atom_type_symbol
_atom_type_description
_atom_type_scat_dispersion_real
_atom_type_scat_dispersion_imag
_atom_type_scat_source
C C 0.0181 0.0091 'International Tables Vol C Tables 4.2.6.8 and 6.1.1.4'
H H 0.0000 0.0000 'International Tables Vol C Tables 4.2.6.8 and 6.1.1.4'
Co Co -2.3653 3.6143 'International Tables Vol C Tables 4.2.6.8 and 6.1.1.4'
N N 0.0311 0.0180 'International Tables Vol C Tables 4.2.6.8 and 6.1.1.4'
O O 0.0492 0.0322 'International Tables Vol C Tables 4.2.6.8 and 6.1.1.4'

loop_
_exptl_crystal_face_index_h
_exptl_crystal_face_index_k
_exptl_crystal_face_index_l
_exptl_crystal_face_perp_dist
-4 -1 -10 0.0601
-2 -1 28 0.0379
-1 -12 1 0.0809
3 -9 9 0.0433
0 0 34 0.0113
4 -3 11 0.0265
2 8 -19 0.0431
0 0 -34 0.0113
2 9 16 0.0393
0 13 -2 0.0392

loop_
_geom_angle_atom_site_label_1
_geom_angle_atom_site_label_2
_geom_angle_atom_site_label_3
_geom_angle
_geom_angle_site_symmetry_1
_geom_angle_site_symmetry_3
_geom_angle_publ_flag
N1 Co1 N2 91.1(2) . . ?
N1 Co1 N3 178.4(3) . . ?
N3 Co1 N2 90.4(2) . . ?
C23 Co1 N1 89.2(3) . . ?
C23 Co1 N2 178.9(3) . . ?
C23 Co1 N3 89.3(3) . . ?
C3 O1 C2 104.9(5) . . ?
C14 O2 C15 106.2(5) . . ?
C1 N1 Co1 126.0(4) . . ?
C3 N1 Co1 127.2(5) . . ?
C3 N1 C1 106.7(6) . . ?
C5 N2 Co1 126.1(5) . . ?
C5 N2 C12 107.0(6) . . ?
C12 N2 Co1 126.9(5) . . ?
C14 N3 Co1 127.5(5) . . ?
C14 N3 C16 107.2(6) . . ?
C16 N3 Co1 125.0(5) . . ?
N1 C1 H1 109.6 . . ?
N1 C1 C2 102.6(6) . . ?
N1 C1 C20 111.2(6) . . ?
C2 C1 H1 109.6 . . ?
C2 C1 C20 114.1(6) . . ?
C20 C1 H1 109.6 . . ?
O1 C2 C1 104.9(6) . . ?
O1 C2 H2A 110.8 . . ?
O1 C2 H2B 110.8 . . ?
C1 C2 H2A 110.8 . . ?
C1 C2 H2B 110.8 . . ?
H2A C2 H2B 108.8 . . ?
O1 C3 C4 116.3(6) . . ?
N1 C3 O1 116.1(6) . . ?
N1 C3 C4 127.7(7) . . ?
C3 C4 H4 119.2 . . ?
C5 C4 C3 121.6(7) . . ?
C5 C4 H4 119.2 . . ?
N2 C5 C6 110.0(6) . . ?
C4 C5 N2 124.7(6) . . ?
C4 C5 C6 125.2(7) . . ?
C7 C6 C5 132.3(8) . . ?
C11 C6 C5 106.7(7) . . ?
C11 C6 C7 120.8(7) . . ?
C6 C7 H7 121.2 . . ?
C8 C7 C6 117.6(9) . . ?
C8 C7 H7 121.2 . . ?
C7 C8 H8 119.4 . . ?
C9 C8 C7 121.2(8) . . ?
C9 C8 H8 119.4 . . ?
C8 C9 H9 119.2 . . ?
C10 C9 C8 121.7(8) . . ?
C10 C9 H9 119.2 . . ?
C9 C10 H10 121.5 . . ?
C9 C10 C11 117.1(9) . . ?
C11 C10 H10 121.5 . . ?
C6 C11 C10 121.6(7) . . ?
C6 C11 C12 106.8(6) . . ?
C10 C11 C12 131.6(8) . . ?
N2 C12 C11 109.3(6) . . ?
C13 C12 N2 124.6(7) . . ?
C13 C12 C11 126.0(7) . . ?
C12 C13 H13 119.3 . . ?
C12 C13 C14 121.3(7) . . ?
C14 C13 H13 119.3 . . ?
O2 C14 C13 116.5(7) . . ?
N3 C14 O2 115.3(6) . . ?
N3 C14 C13 128.2(7) . . ?
O2 C15 H15A 111.0 . . ?
O2 C15 H15B 111.0 . . ?
O2 C15 C16 103.9(6) . . ?
H15A C15 H15B 109.0 . . ?
C16 C15 H15A 111.0 . . ?
C16 C15 H15B 111.0 . . ?
N3 C16 C15 102.7(6) . . ?
N3 C16 H16 109.1 . . ?
N3 C16 C17 112.0(6) . . ?
C15 C16 H16 109.1 . . ?
C15 C16 C17 114.7(6) . . ?
C17 C16 H16 109.1 . . ?
C16 C17 H17 107.5 . . ?
C18 C17 C16 112.7(6) . . ?
C18 C17 H17 107.5 . . ?
C18 C17 C19 112.2(6) . . ?
C19 C17 C16 109.1(7) . . ?
C19 C17 H17 107.5 . . ?
C17 C18 H18A 109.5 . . ?
C17 C18 H18B 109.5 . . ?
C17 C18 H18C 109.5 . . ?
H18A C18 H18B 109.5 . . ?
H18A C18 H18C 109.5 . . ?
H18B C18 H18C 109.5 . . ?
C17 C19 H19A 109.5 . . ?
C17 C19 H19B 109.5 . . ?
C17 C19 H19C 109.5 . . ?
H19A C19 H19B 109.5 . . ?
H19A C19 H19C 109.5 . . ?
H19B C19 H19C 109.5 . . ?
C1 C20 H20 107.1 . . ?
C21 C20 C1 110.2(6) . . ?
C21 C20 H20 107.1 . . ?
C21 C20 C22 111.3(6) . . ?
C22 C20 C1 113.7(6) . . ?
C22 C20 H20 107.1 . . ?
C20 C21 H21A 109.5 . . ?
C20 C21 H21B 109.5 . . ?
C20 C21 H21C 109.5 . . ?
H21A C21 H21B 109.5 . . ?
H21A C21 H21C 109.5 . . ?
H21B C21 H21C 109.5 . . ?
C20 C22 H22A 109.5 . . ?
C20 C22 H22B 109.5 . . ?
C20 C22 H22C 109.5 . . ?
H22A C22 H22B 109.5 . . ?
H22A C22 H22C 109.5 . . ?
H22B C22 H22C 109.5 . . ?
O23 C23 Co1 178.3(7) . . ?
N31 Co31 N32 90.6(2) . . ?
N33 Co31 N31 178.7(2) . . ?
N33 Co31 N32 90.7(2) . . ?
C53 Co31 N31 89.8(3) . . ?
C53 Co31 N32 177.9(3) . . ?
C53 Co31 N33 88.9(3) . . ?
C33 O31 C32 105.9(5) . . ?
C44 O32 C45 106.2(5) . . ?
C31 N31 Co31 125.4(4) . . ?
C33 N31 Co31 128.3(4) . . ?
C33 N31 C31 106.1(5) . . ?
C35 N32 Co31 125.9(4) . . ?
C42 N32 Co31 127.1(5) . . ?
C42 N32 C35 107.0(5) . . ?
C44 N33 Co31 127.5(5) . . ?
C44 N33 C46 106.2(6) . . ?
C46 N33 Co31 126.2(4) . . ?
N31 C31 H31 110.0 . . ?
N31 C31 C32 103.0(5) . . ?
N31 C31 C50 109.5(5) . . ?
C32 C31 H31 110.0 . . ?
C32 C31 C50 114.2(6) . . ?
C50 C31 H31 110.0 . . ?
O31 C32 C31 104.9(5) . . ?
O31 C32 H32A 110.8 . . ?
O31 C32 H32B 110.8 . . ?
C31 C32 H32A 110.8 . . ?
C31 C32 H32B 110.8 . . ?
H32A C32 H32B 108.8 . . ?
O31 C33 C34 116.0(6) . . ?
N31 C33 O31 116.5(6) . . ?
N31 C33 C34 127.4(7) . . ?
C33 C34 H34 119.9 . . ?
C35 C34 C33 120.2(7) . . ?
C35 C34 H34 119.9 . . ?
N32 C35 C36 110.0(6) . . ?
C34 C35 N32 126.3(6) . . ?
C34 C35 C36 123.7(7) . . ?
C37 C36 C35 131.6(7) . . ?
C37 C36 C41 122.3(6) . . ?
C41 C36 C35 106.0(6) . . ?
C36 C37 H37 121.3 . . ?
C36 C37 C38 117.5(7) . . ?
C38 C37 H37 121.3 . . ?
C37 C38 H38 119.7 . . ?
C37 C38 C39 120.6(7) . . ?
C39 C38 H38 119.7 . . ?
C38 C39 H39 119.1 . . ?
C40 C39 C38 121.8(6) . . ?
C40 C39 H39 119.1 . . ?
C39 C40 H40 121.3 . . ?
C39 C40 C41 117.4(7) . . ?
C41 C40 H40 121.3 . . ?
C36 C41 C40 120.3(7) . . ?
C36 C41 C42 107.2(6) . . ?
C40 C41 C42 132.4(7) . . ?
N32 C42 C41 109.7(6) . . ?
C43 C42 N32 124.8(6) . . ?
C43 C42 C41 125.5(6) . . ?
C42 C43 H43 119.4 . . ?
C42 C43 C44 121.2(6) . . ?
C44 C43 H43 119.4 . . ?
O32 C44 C43 116.5(6) . . ?
N33 C44 O32 115.7(6) . . ?
N33 C44 C43 127.8(7) . . ?
O32 C45 H45A 110.9 . . ?
O32 C45 H45B 110.9 . . ?
O32 C45 C46 104.1(6) . . ?
H45A C45 H45B 109.0 . . ?
C46 C45 H45A 110.9 . . ?
C46 C45 H45B 110.9 . . ?
N33 C46 C45 103.1(6) . . ?
N33 C46 H46 109.4 . . ?
N33 C46 C47 110.3(6) . . ?
C45 C46 H46 109.4 . . ?
C45 C46 C47 114.8(6) . . ?
C47 C46 H46 109.4 . . ?
C46 C47 H47 107.3 . . ?
C48 C47 C46 112.6(6) . . ?
C48 C47 H47 107.3 . . ?
C48 C47 C49 112.0(6) . . ?
C49 C47 C46 110.0(7) . . ?
C49 C47 H47 107.3 . . ?
C47 C48 H48A 109.5 . . ?
C47 C48 H48B 109.5 . . ?
C47 C48 H48C 109.5 . . ?
H48A C48 H48B 109.5 . . ?
H48A C48 H48C 109.5 . . ?
H48B C48 H48C 109.5 . . ?
C47 C49 H49A 109.5 . . ?
C47 C49 H49B 109.5 . . ?
C47 C49 H49C 109.5 . . ?
H49A C49 H49B 109.5 . . ?
H49A C49 H49C 109.5 . . ?
H49B C49 H49C 109.5 . . ?
C31 C50 H50 107.5 . . ?
C51 C50 C31 109.5(6) . . ?
C51 C50 H50 107.5 . . ?
C52 C50 C31 113.3(6) . . ?
C52 C50 H50 107.5 . . ?
C52 C50 C51 111.4(6) . . ?
C50 C51 H51A 109.5 . . ?
C50 C51 H51B 109.5 . . ?
C50 C51 H51C 109.5 . . ?
H51A C51 H51B 109.5 . . ?
H51A C51 H51C 109.5 . . ?
H51B C51 H51C 109.5 . . ?
C50 C52 H52A 109.5 . . ?
C50 C52 H52B 109.5 . . ?
C50 C52 H52C 109.5 . . ?
H52A C52 H52B 109.5 . . ?
H52A C52 H52C 109.5 . . ?
H52B C52 H52C 109.5 . . ?
O53 C53 Co31 179.1(8) . . ?
N63 Co61 N62 90.8(2) . . ?
N61 Co61 N62 90.8(2) . . ?
N61 Co61 N63 177.7(3) . . ?
C83 Co61 N62 177.5(4) . . ?
C83 Co61 N63 89.9(3) . . ?
C83 Co61 N61 88.6(3) . . ?
C63 O61 C62 106.7(6) . . ?
C74 O62 C75 106.5(6) . . ?
C65 N62 Co61 126.3(5) . . ?
C65 N62 C72 107.1(6) . . ?
C72 N62 Co61 126.4(5) . . ?
C74 N63 Co61 128.3(5) . . ?
C74 N63 C76 105.2(6) . . ?
C76 N63 Co61 126.4(5) . . ?
C61 N61 Co61 126.1(5) . . ?
C63 N61 Co61 128.7(5) . . ?
C63 N61 C61 105.0(6) . . ?
O83 C83 Co61 178.2(11) . . ?
N61 C61 H61 109.1 . . ?
N61 C61 C62 103.4(6) . . ?
N61 C61 C80 110.4(6) . . ?
C62 C61 H61 109.1 . . ?
C80 C61 H61 109.1 . . ?
C80 C61 C62 115.4(7) . . ?
O61 C62 C61 104.1(6) . . ?
O61 C62 H62A 110.9 . . ?
O61 C62 H62B 110.9 . . ?
C61 C62 H62A 110.9 . . ?
C61 C62 H62B 110.9 . . ?
H62A C62 H62B 109.0 . . ?
O61 C63 C64 117.4(7) . . ?
N61 C63 O61 116.5(6) . . ?
N61 C63 C64 125.9(7) . . ?
C63 C64 H64 119.0 . . ?
C65 C64 C63 122.0(7) . . ?
C65 C64 H64 119.0 . . ?
N62 C65 C66 110.4(6) . . ?
C64 C65 N62 125.0(6) . . ?
C64 C65 C66 124.5(7) . . ?
C67 C66 C65 131.7(7) . . ?
C71 C66 C65 106.6(6) . . ?
C71 C66 C67 121.6(6) . . ?
C66 C67 H67 121.4 . . ?
C68 C67 C66 117.3(7) . . ?
C68 C67 H67 121.4 . . ?
C67 C68 H68 119.2 . . ?
C69 C68 C67 121.6(7) . . ?
C69 C68 H68 119.2 . . ?
C68 C69 H69 119.3 . . ?
C68 C69 C70 121.4(7) . . ?
C70 C69 H69 119.3 . . ?
C69 C70 H70 121.8 . . ?
C69 C70 C71 116.4(7) . . ?
C71 C70 H70 121.8 . . ?
C66 C71 C70 121.6(7) . . ?
C66 C71 C72 107.1(6) . . ?
C70 C71 C72 131.3(7) . . ?
N62 C72 C71 108.7(6) . . ?
C73 C72 N62 126.1(7) . . ?
C73 C72 C71 125.1(6) . . ?
C72 C73 H73 119.8 . . ?
C72 C73 C74 120.4(7) . . ?
C74 C73 H73 119.8 . . ?
O62 C74 C73 115.9(7) . . ?
N63 C74 O62 116.6(7) . . ?
N63 C74 C73 127.4(7) . . ?
O62 C75 H75A 111.0 . . ?
O62 C75 H75B 111.0 . . ?
O62 C75 C76 103.9(6) . . ?
H75A C75 H75B 109.0 . . ?
C76 C75 H75A 111.0 . . ?
C76 C75 H75B 111.0 . . ?
N63 C76 C75 103.6(6) . . ?
N63 C76 H76 109.0 . . ?
N63 C76 C77 111.2(6) . . ?
C75 C76 H76 109.0 . . ?
C75 C76 C77 114.7(6) . . ?
C77 C76 H76 109.0 . . ?
C76 C77 H77 107.9 . . ?
C76 C77 C78 112.4(6) . . ?
C76 C77 C79 109.2(6) . . ?
C78 C77 H77 107.9 . . ?
C79 C77 H77 107.9 . . ?
C79 C77 C78 111.3(6) . . ?
C77 C78 H78A 109.5 . . ?
C77 C78 H78B 109.5 . . ?
C77 C78 H78C 109.5 . . ?
H78A C78 H78B 109.5 . . ?
H78A C78 H78C 109.5 . . ?
H78B C78 H78C 109.5 . . ?
C77 C79 H79A 109.5 . . ?
C77 C79 H79B 109.5 . . ?
C77 C79 H79C 109.5 . . ?
H79A C79 H79B 109.5 . . ?
H79A C79 H79C 109.5 . . ?
H79B C79 H79C 109.5 . . ?
C61 C80 H80 107.1 . . ?
C61 C80 C81 110.8(6) . . ?
C61 C80 C82 113.3(7) . . ?
C81 C80 H80 107.1 . . ?
C82 C80 H80 107.1 . . ?
C82 C80 C81 111.1(6) . . ?
C80 C81 H81A 109.5 . . ?
C80 C81 H81B 109.5 . . ?
C80 C81 H81C 109.5 . . ?
H81A C81 H81B 109.5 . . ?
H81A C81 H81C 109.5 . . ?
H81B C81 H81C 109.5 . . ?
C80 C82 H82A 109.5 . . ?
C80 C82 H82B 109.5 . . ?
C80 C82 H82C 109.5 . . ?
H82A C82 H82B 109.5 . . ?
H82A C82 H82C 109.5 . . ?
H82B C82 H82C 109.5 . . ?

loop_
_geom_bond_atom_site_label_1
_geom_bond_atom_site_label_2
_geom_bond_distance
_geom_bond_site_symmetry_2
_geom_bond_publ_flag
Co1 N1 1.899(6) . ?
Co1 N2 1.935(5) . ?
Co1 N3 1.908(6) . ?
Co1 C23 1.722(7) . ?
O1 C2 1.463(8) . ?
O1 C3 1.381(8) . ?
O2 C14 1.378(9) . ?
O2 C15 1.451(9) . ?
O23 C23 1.155(8) . ?
N1 C1 1.495(8) . ?
N1 C3 1.309(8) . ?
N2 C5 1.388(9) . ?
N2 C12 1.394(9) . ?
N3 C14 1.304(9) . ?
N3 C16 1.492(9) . ?
C1 H1 1.0000 . ?
C1 C2 1.514(10) . ?
C1 C20 1.528(9) . ?
C2 H2A 0.9900 . ?
C2 H2B 0.9900 . ?
C3 C4 1.389(10) . ?
C4 H4 0.9500 . ?
C4 C5 1.361(10) . ?
C5 C6 1.457(10) . ?
C6 C7 1.393(11) . ?
C6 C11 1.391(11) . ?
C7 H7 0.9500 . ?
C7 C8 1.391(11) . ?
C8 H8 0.9500 . ?
C8 C9 1.388(13) . ?
C9 H9 0.9500 . ?
C9 C10 1.387(12) . ?
C10 H10 0.9500 . ?
C10 C11 1.397(10) . ?
C11 C12 1.466(10) . ?
C12 C13 1.351(10) . ?
C13 H13 0.9500 . ?
C13 C14 1.394(10) . ?
C15 H15A 0.9900 . ?
C15 H15B 0.9900 . ?
C15 C16 1.525(10) . ?
C16 H16 1.0000 . ?
C16 C17 1.544(10) . ?
C17 H17 1.0000 . ?
C17 C18 1.521(10) . ?
C17 C19 1.535(10) . ?
C18 H18A 0.9800 . ?
C18 H18B 0.9800 . ?
C18 H18C 0.9800 . ?
C19 H19A 0.9800 . ?
C19 H19B 0.9800 . ?
C19 H19C 0.9800 . ?
C20 H20 1.0000 . ?
C20 C21 1.522(10) . ?
C20 C22 1.526(10) . ?
C21 H21A 0.9800 . ?
C21 H21B 0.9800 . ?
C21 H21C 0.9800 . ?
C22 H22A 0.9800 . ?
C22 H22B 0.9800 . ?
C22 H22C 0.9800 . ?
Co31 N31 1.903(6) . ?
Co31 N32 1.935(5) . ?
Co31 N33 1.901(6) . ?
Co31 C53 1.724(7) . ?
O31 C32 1.451(8) . ?
O31 C33 1.369(8) . ?
O32 C44 1.371(8) . ?
O32 C45 1.453(8) . ?
O53 C53 1.163(8) . ?
N31 C31 1.504(8) . ?
N31 C33 1.308(9) . ?
N32 C35 1.389(9) . ?
N32 C42 1.389(8) . ?
N33 C44 1.320(8) . ?
N33 C46 1.494(8) . ?
C31 H31 1.0000 . ?
C31 C32 1.515(10) . ?
C31 C50 1.537(9) . ?
C32 H32A 0.9900 . ?
C32 H32B 0.9900 . ?
C33 C34 1.404(9) . ?
C34 H34 0.9500 . ?
C34 C35 1.360(9) . ?
C35 C36 1.472(9) . ?
C36 C37 1.384(10) . ?
C36 C41 1.391(10) . ?
C37 H37 0.9500 . ?
C37 C38 1.391(10) . ?
C38 H38 0.9500 . ?
C38 C39 1.399(11) . ?
C39 H39 0.9500 . ?
C39 C40 1.388(10) . ?
C40 H40 0.9500 . ?
C40 C41 1.401(9) . ?
C41 C42 1.464(9) . ?
C42 C43 1.359(10) . ?
C43 H43 0.9500 . ?
C43 C44 1.398(9) . ?
C45 H45A 0.9900 . ?
C45 H45B 0.9900 . ?
C45 C46 1.525(10) . ?
C46 H46 1.0000 . ?
C46 C47 1.539(10) . ?
C47 H47 1.0000 . ?
C47 C48 1.529(10) . ?
C47 C49 1.539(10) . ?
C48 H48A 0.9800 . ?
C48 H48B 0.9800 . ?
C48 H48C 0.9800 . ?
C49 H49A 0.9800 . ?
C49 H49B 0.9800 . ?
C49 H49C 0.9800 . ?
C50 H50 1.0000 . ?
C50 C51 1.524(9) . ?
C50 C52 1.519(9) . ?
C51 H51A 0.9800 . ?
C51 H51B 0.9800 . ?
C51 H51C 0.9800 . ?
C52 H52A 0.9800 . ?
C52 H52B 0.9800 . ?
C52 H52C 0.9800 . ?
Co61 N62 1.940(6) . ?
Co61 N63 1.893(6) . ?
Co61 N61 1.889(6) . ?
Co61 C83 1.710(8) . ?
O61 C62 1.446(9) . ?
O61 C63 1.357(9) . ?
O62 C74 1.361(9) . ?
O62 C75 1.454(9) . ?
N62 C65 1.382(9) . ?
N62 C72 1.391(9) . ?
N63 C74 1.319(9) . ?
N63 C76 1.512(9) . ?
N61 C61 1.512(8) . ?
N61 C63 1.327(10) . ?
C83 O83 1.170(9) . ?
C61 H61 1.0000 . ?
C61 C62 1.521(11) . ?
C61 C80 1.518(10) . ?
C62 H62A 0.9900 . ?
C62 H62B 0.9900 . ?
C63 C64 1.398(10) . ?
C64 H64 0.9500 . ?
C64 C65 1.368(10) . ?
C65 C66 1.457(9) . ?
C66 C67 1.391(10) . ?
C66 C71 1.379(10) . ?
C67 H67 0.9500 . ?
C67 C68 1.389(10) . ?
C68 H68 0.9500 . ?
C68 C69 1.386(10) . ?
C69 H69 0.9500 . ?
C69 C70 1.403(11) . ?
C70 H70 0.9500 . ?
C70 C71 1.404(9) . ?
C71 C72 1.479(9) . ?
C72 C73 1.356(10) . ?
C73 H73 0.9500 . ?
C73 C74 1.409(10) . ?
C75 H75A 0.9900 . ?
C75 H75B 0.9900 . ?
C75 C76 1.519(11) . ?
C76 H76 1.0000 . ?
C76 C77 1.532(10) . ?
C77 H77 1.0000 . ?
C77 C78 1.537(10) . ?
C77 C79 1.537(10) . ?
C78 H78A 0.9800 . ?
C78 H78B 0.9800 . ?
C78 H78C 0.9800 . ?
C79 H79A 0.9800 . ?
C79 H79B 0.9800 . ?
C79 H79C 0.9800 . ?
C80 H80 1.0000 . ?
C80 C81 1.537(9) . ?
C80 C82 1.520(10) . ?
C81 H81A 0.9800 . ?
C81 H81B 0.9800 . ?
C81 H81C 0.9800 . ?
C82 H82A 0.9800 . ?
C82 H82B 0.9800 . ?
C82 H82C 0.9800 . ?

loop_
_geom_torsion_atom_site_label_1
_geom_torsion_atom_site_label_2
_geom_torsion_atom_site_label_3
_geom_torsion_atom_site_label_4
_geom_torsion
_geom_torsion_site_symmetry_1
_geom_torsion_site_symmetry_2
_geom_torsion_site_symmetry_3
_geom_torsion_site_symmetry_4
_geom_torsion_publ_flag
Co1 N1 C1 C2 -165.6(5) . . . . ?
Co1 N1 C1 C20 72.0(7) . . . . ?
Co1 N1 C3 O1 175.7(4) . . . . ?
Co1 N1 C3 C4 -5.3(10) . . . . ?
Co1 N2 C5 C4 2.7(10) . . . . ?
Co1 N2 C5 C6 -179.7(4) . . . . ?
Co1 N2 C12 C11 -177.8(4) . . . . ?
Co1 N2 C12 C13 5.0(10) . . . . ?
Co1 N3 C14 O2 179.2(4) . . . . ?
Co1 N3 C14 C13 -2.3(12) . . . . ?
Co1 N3 C16 C15 -168.2(5) . . . . ?
Co1 N3 C16 C17 68.2(7) . . . . ?
O1 C3 C4 C5 171.6(6) . . . . ?
O2 C15 C16 N3 -21.0(7) . . . . ?
O2 C15 C16 C17 100.7(7) . . . . ?
N1 C1 C2 O1 -21.6(7) . . . . ?
N1 C1 C20 C21 -170.7(6) . . . . ?
N1 C1 C20 C22 63.6(8) . . . . ?
N1 C3 C4 C5 -7.3(11) . . . . ?
N2 Co1 N1 C1 -163.3(5) . . . . ?
N2 Co1 N1 C3 11.8(6) . . . . ?
N2 C5 C6 C7 -177.6(8) . . . . ?
N2 C5 C6 C11 -2.3(8) . . . . ?
N2 C12 C13 C14 4.3(11) . . . . ?
N3 C16 C17 C18 62.8(8) . . . . ?
N3 C16 C17 C19 -171.8(6) . . . . ?
C1 N1 C3 O1 -8.4(7) . . . . ?
C1 N1 C3 C4 170.5(6) . . . . ?
C2 O1 C3 N1 -6.0(7) . . . . ?
C2 O1 C3 C4 174.9(6) . . . . ?
C2 C1 C20 C21 73.8(8) . . . . ?
C2 C1 C20 C22 -51.9(8) . . . . ?
C3 O1 C2 C1 17.4(7) . . . . ?
C3 N1 C1 C2 18.4(7) . . . . ?
C3 N1 C1 C20 -103.9(6) . . . . ?
C3 C4 C5 N2 8.3(11) . . . . ?
C3 C4 C5 C6 -168.9(7) . . . . ?
C4 C5 C6 C7 -0.1(13) . . . . ?
C4 C5 C6 C11 175.2(7) . . . . ?
C5 N2 C12 C11 2.8(7) . . . . ?
C5 N2 C12 C13 -174.3(7) . . . . ?
C5 C6 C7 C8 176.2(8) . . . . ?
C5 C6 C11 C10 -176.4(7) . . . . ?
C5 C6 C11 C12 3.9(7) . . . . ?
C6 C7 C8 C9 -1.2(12) . . . . ?
C6 C11 C12 N2 -4.3(8) . . . . ?
C6 C11 C12 C13 172.8(7) . . . . ?
C7 C6 C11 C10 -0.5(11) . . . . ?
C7 C6 C11 C12 179.8(6) . . . . ?
C7 C8 C9 C10 0.0(13) . . . . ?
C8 C9 C10 C11 1.0(12) . . . . ?
C9 C10 C11 C6 -0.7(11) . . . . ?
C9 C10 C11 C12 178.9(7) . . . . ?
C10 C11 C12 N2 176.1(7) . . . . ?
C10 C11 C12 C13 -6.9(12) . . . . ?
C11 C6 C7 C8 1.4(11) . . . . ?
C11 C12 C13 C14 -172.4(7) . . . . ?
C12 N2 C5 C4 -177.9(6) . . . . ?
C12 N2 C5 C6 -0.3(7) . . . . ?
C12 C13 C14 O2 172.5(7) . . . . ?
C12 C13 C14 N3 -5.9(13) . . . . ?
C14 O2 C15 C16 18.2(7) . . . . ?
C14 N3 C16 C15 16.9(7) . . . . ?
C14 N3 C16 C17 -106.7(7) . . . . ?
C15 O2 C14 N3 -8.2(8) . . . . ?
C15 O2 C14 C13 173.1(7) . . . . ?
C15 C16 C17 C18 -53.8(9) . . . . ?
C15 C16 C17 C19 71.6(8) . . . . ?
C16 N3 C14 O2 -6.1(8) . . . . ?
C16 N3 C14 C13 172.4(7) . . . . ?
C20 C1 C2 O1 98.8(7) . . . . ?
C23 Co1 N1 C1 17.7(6) . . . . ?
C23 Co1 N1 C3 -167.2(6) . . . . ?
Co31 N31 C31 C32 -170.0(5) . . . . ?
Co31 N31 C31 C50 68.0(7) . . . . ?
Co31 N31 C33 O31 178.9(4) . . . . ?
Co31 N31 C33 C34 -3.8(11) . . . . ?
Co31 N32 C35 C34 3.9(10) . . . . ?
Co31 N32 C35 C36 -177.9(4) . . . . ?
Co31 N32 C42 C41 179.9(4) . . . . ?
Co31 N32 C42 C43 1.6(10) . . . . ?
Co31 N33 C44 O32 175.3(4) . . . . ?
Co31 N33 C44 C43 -6.2(11) . . . . ?
Co31 N33 C46 C45 -165.1(5) . . . . ?
Co31 N33 C46 C47 71.9(7) . . . . ?
O31 C33 C34 C35 170.6(6) . . . . ?
O32 C45 C46 N33 -21.2(7) . . . . ?
O32 C45 C46 C47 98.9(7) . . . . ?
N31 C31 C32 O31 -18.6(7) . . . . ?
N31 C31 C50 C51 -173.3(6) . . . . ?
N31 C31 C50 C52 61.7(7) . . . . ?
N31 C33 C34 C35 -6.7(12) . . . . ?
N32 C35 C36 C37 178.5(7) . . . . ?
N32 C35 C36 C41 -2.2(7) . . . . ?
N32 C42 C43 C44 5.7(11) . . . . ?
N33 C46 C47 C48 62.3(8) . . . . ?
N33 C46 C47 C49 -171.9(6) . . . . ?
C31 N31 C33 O31 -7.2(8) . . . . ?
C31 N31 C33 C34 170.1(7) . . . . ?
C32 O31 C33 N31 -5.2(8) . . . . ?
C32 O31 C33 C34 177.2(6) . . . . ?
C32 C31 C50 C51 71.8(7) . . . . ?
C32 C31 C50 C52 -53.2(8) . . . . ?
C33 O31 C32 C31 15.0(8) . . . . ?
C33 N31 C31 C32 15.8(7) . . . . ?
C33 N31 C31 C50 -106.1(6) . . . . ?
C33 C34 C35 N32 6.4(11) . . . . ?
C33 C34 C35 C36 -171.6(6) . . . . ?
C34 C35 C36 C37 -3.3(12) . . . . ?
C34 C35 C36 C41 176.1(6) . . . . ?
C35 N32 C42 C41 1.9(7) . . . . ?
C35 N32 C42 C43 -176.4(6) . . . . ?
C35 C36 C37 C38 -179.9(7) . . . . ?
C35 C36 C41 C40 -178.7(6) . . . . ?
C35 C36 C41 C42 3.2(7) . . . . ?
C36 C37 C38 C39 -1.6(10) . . . . ?
C36 C41 C42 N32 -3.3(8) . . . . ?
C36 C41 C42 C43 174.9(6) . . . . ?
C37 C36 C41 C40 0.7(11) . . . . ?
C37 C36 C41 C42 -177.3(6) . . . . ?
C37 C38 C39 C40 1.0(11) . . . . ?
C38 C39 C40 C41 0.5(11) . . . . ?
C39 C40 C41 C36 -1.3(10) . . . . ?
C39 C40 C41 C42 176.1(7) . . . . ?
C40 C41 C42 N32 179.0(7) . . . . ?
C40 C41 C42 C43 -2.7(13) . . . . ?
C41 C36 C37 C38 0.8(11) . . . . ?
C41 C42 C43 C44 -172.3(7) . . . . ?
C42 N32 C35 C34 -178.1(7) . . . . ?
C42 N32 C35 C36 0.1(7) . . . . ?
C42 C43 C44 O32 174.9(6) . . . . ?
C42 C43 C44 N33 -3.5(11) . . . . ?
C44 O32 C45 C46 17.5(7) . . . . ?
C44 N33 C46 C45 17.7(7) . . . . ?
C44 N33 C46 C47 -105.4(6) . . . . ?
C45 O32 C44 N33 -6.8(8) . . . . ?
C45 O32 C44 C43 174.5(6) . . . . ?
C45 C46 C47 C48 -53.6(9) . . . . ?
C45 C46 C47 C49 72.1(8) . . . . ?
C46 N33 C44 O32 -7.5(8) . . . . ?
C46 N33 C44 C43 171.0(7) . . . . ?
C50 C31 C32 O31 100.1(6) . . . . ?
Co61 N62 C65 C64 6.8(10) . . . . ?
Co61 N62 C65 C66 -177.0(4) . . . . ?
Co61 N62 C72 C71 178.2(4) . . . . ?
Co61 N62 C72 C73 0.3(10) . . . . ?
Co61 N63 C74 O62 173.5(5) . . . . ?
Co61 N63 C74 C73 -8.1(11) . . . . ?
Co61 N63 C76 C75 -163.0(5) . . . . ?
Co61 N63 C76 C77 73.3(7) . . . . ?
Co61 N61 C61 C62 -168.8(6) . . . . ?
Co61 N61 C61 C80 67.3(7) . . . . ?
Co61 N61 C63 O61 179.8(5) . . . . ?
Co61 N61 C63 C64 -4.9(12) . . . . ?
O61 C63 C64 C65 170.8(7) . . . . ?
O62 C75 C76 N63 -20.0(7) . . . . ?
O62 C75 C76 C77 101.4(7) . . . . ?
N62 Co61 N63 C74 8.6(6) . . . . ?
N62 Co61 N63 C76 -173.0(6) . . . . ?
N62 Co61 N61 C61 -163.9(6) . . . . ?
N62 Co61 N61 C63 10.6(7) . . . . ?
N62 C65 C66 C67 177.3(7) . . . . ?
N62 C65 C66 C71 -0.7(8) . . . . ?
N62 C72 C73 C74 3.2(11) . . . . ?
N63 C76 C77 C78 64.3(8) . . . . ?
N63 C76 C77 C79 -171.7(6) . . . . ?
N61 C61 C62 O61 -20.5(9) . . . . ?
N61 C61 C80 C81 -173.9(6) . . . . ?
N61 C61 C80 C82 60.5(8) . . . . ?
N61 C63 C64 C65 -4.5(12) . . . . ?
C83 Co61 N63 C74 -173.8(7) . . . . ?
C83 Co61 N63 C76 4.7(6) . . . . ?
C83 Co61 N61 C61 18.5(7) . . . . ?
C83 Co61 N61 C63 -167.0(7) . . . . ?
C61 N61 C63 O61 -4.8(9) . . . . ?
C61 N61 C63 C64 170.6(7) . . . . ?
C62 O61 C63 N61 -9.0(10) . . . . ?
C62 O61 C63 C64 175.2(8) . . . . ?
C62 C61 C80 C81 69.4(8) . . . . ?
C62 C61 C80 C82 -56.3(9) . . . . ?
C63 O61 C62 C61 18.2(10) . . . . ?
C63 N61 C61 C62 15.7(8) . . . . ?
C63 N61 C61 C80 -108.3(7) . . . . ?
C63 C64 C65 N62 3.2(11) . . . . ?
C63 C64 C65 C66 -172.5(7) . . . . ?
C64 C65 C66 C67 -6.5(12) . . . . ?
C64 C65 C66 C71 175.5(7) . . . . ?
C65 N62 C72 C71 2.1(7) . . . . ?
C65 N62 C72 C73 -175.7(7) . . . . ?
C65 C66 C67 C68 179.6(7) . . . . ?
C65 C66 C71 C70 -178.0(6) . . . . ?
C65 C66 C71 C72 1.9(7) . . . . ?
C66 C67 C68 C69 0.6(11) . . . . ?
C66 C71 C72 N62 -2.6(8) . . . . ?
C66 C71 C72 C73 175.3(7) . . . . ?
C67 C66 C71 C70 3.7(11) . . . . ?
C67 C66 C71 C72 -176.3(6) . . . . ?
C67 C68 C69 C70 0.3(11) . . . . ?
C68 C69 C70 C71 0.6(10) . . . . ?
C69 C70 C71 C66 -2.6(10) . . . . ?
C69 C70 C71 C72 177.4(7) . . . . ?
C70 C71 C72 N62 177.4(7) . . . . ?
C70 C71 C72 C73 -4.8(12) . . . . ?
C71 C66 C67 C68 -2.6(10) . . . . ?
C71 C72 C73 C74 -174.3(7) . . . . ?
C72 N62 C65 C64 -177.1(7) . . . . ?
C72 N62 C65 C66 -0.9(7) . . . . ?
C72 C73 C74 O62 179.1(6) . . . . ?
C72 C73 C74 N63 0.7(12) . . . . ?
C74 O62 C75 C76 17.5(7) . . . . ?
C74 N63 C76 C75 15.7(7) . . . . ?
C74 N63 C76 C77 -108.0(7) . . . . ?
C75 O62 C74 N63 -8.2(8) . . . . ?
C75 O62 C74 C73 173.2(6) . . . . ?
C75 C76 C77 C78 -52.9(9) . . . . ?
C75 C76 C77 C79 71.2(8) . . . . ?
C76 N63 C74 O62 -5.2(8) . . . . ?
C76 N63 C74 C73 173.2(7) . . . . ?
C80 C61 C62 O61 100.2(8) . . . . ?
